data_4329477
loop_
_publ_author_name
'Jianxiu Zhang'
'Shufeng Zhang'
'Yicheng Wu'
'Jiyang Wang'

_publ_section_title
;
 New Nonlinear Optical Crystal: NaBa4Al2B8O18Cl3
;
_journal_name_full 'Inorganic Chemistry'
_journal_page_first 6682
_journal_page_last 6686
_journal_paper_doi 10.1021/ic300306v
_journal_volume 51
_journal_year 2012
_chemical_formula_sum 'Al2 B8 Ba4 Cl3 Na O18'
_chemical_formula_weight 1107.14
_chemical_name_systematic
; 
 ? 
;
_space_group_IT_number 102
_symmetry_cell_setting tetragonal
_symmetry_space_group_name_Hall 'P 4n -2n'
_symmetry_space_group_name_H-M 'P 42 n m'
_atom_sites_solution_primary direct
_atom_sites_solution_secondary difmap
_audit_creation_method SHELXL-97
_cell_angle_alpha 90.00
_cell_angle_beta 90.00
_cell_angle_gamma 90.00
_cell_formula_units_Z 2
_cell_length_a 12.0480(16)
_cell_length_b 12.048(2)
_cell_length_c 6.8165(11)
_cell_measurement_reflns_used 1469
_cell_measurement_temperature 293(2)
_cell_measurement_theta_max 29.98
_cell_measurement_theta_min 2.39
_cell_volume 989.4(3)
_computing_cell_refinement 'XSCANS (Bruker,1996)'
_computing_data_collection 'XSCANS (Bruker,1996)'
_computing_data_reduction 'XSCANS (Bruker,1996)'
_computing_molecular_graphics 'SHELXL-97 (Sheldrick, 1997)'
_computing_structure_refinement 'SHELXL-97 (Sheldrick, 1997)'
_computing_structure_solution 'SHELXS-97 (Sheldrick, 1990)'
_diffrn_ambient_temperature 293(2)
_diffrn_measured_fraction_theta_full 1.000
_diffrn_measured_fraction_theta_max 1.000
_diffrn_measurement_device_type 'Bruker P4'
_diffrn_measurement_method /w
_diffrn_radiation_monochromator graphite
_diffrn_radiation_source 'fine-focus sealed tube'
_diffrn_radiation_type MoK\a
_diffrn_radiation_wavelength 0.71073
_diffrn_reflns_av_R_equivalents 0.0487
_diffrn_reflns_av_sigmaI/netI 0.0380
_diffrn_reflns_limit_h_max 16
_diffrn_reflns_limit_h_min -16
_diffrn_reflns_limit_k_max 11
_diffrn_reflns_limit_k_min -11
_diffrn_reflns_limit_l_max 9
_diffrn_reflns_limit_l_min -9
_diffrn_reflns_number 1650
_diffrn_reflns_theta_full 29.98
_diffrn_reflns_theta_max 29.98
_diffrn_reflns_theta_min 2.39
_diffrn_standards_decay_% 0
_diffrn_standards_interval_count 97
_diffrn_standards_number 3
_exptl_absorpt_coefficient_mu 8.458
_exptl_absorpt_correction_T_max 0.0447
_exptl_absorpt_correction_T_min 0.0126
_exptl_absorpt_correction_type psi-scan
_exptl_absorpt_process_details 'XSCANS (Bruker,1996)'
_exptl_crystal_colour colourless
_exptl_crystal_density_diffrn 3.716
_exptl_crystal_density_meas 3.7
_exptl_crystal_description prism
_exptl_crystal_F_000 992
_exptl_crystal_size_max 0.20
_exptl_crystal_size_mid 0.18
_exptl_crystal_size_min 0.13
_refine_diff_density_max 4.916
_refine_diff_density_min -2.722
_refine_diff_density_rms 0.396
_refine_ls_abs_structure_details 'Flack H D (1983), Acta Cryst. A39, 876-881'
_refine_ls_abs_structure_Flack 0.02(7)
_refine_ls_extinction_coef 0.0152(13)
_refine_ls_extinction_expression Fc^*^=kFc[1+0.001xFc^2^\l^3^/sin(2\q)]^-1/4^
_refine_ls_extinction_method SHELXL
_refine_ls_goodness_of_fit_ref 1.057
_refine_ls_matrix_type full
_refine_ls_number_parameters 96
_refine_ls_number_reflns 1534
_refine_ls_number_restraints 1
_refine_ls_restrained_S_all 1.057
_refine_ls_R_factor_all 0.0603
_refine_ls_R_factor_gt 0.0589
_refine_ls_shift/su_max 0.000
_refine_ls_shift/su_mean 0.000
_refine_ls_structure_factor_coef Fsqd
_refine_ls_weighting_details 'calc w=1/[\s^2^(Fo^2^)+(0.0908P)^2^+20.8932P] where P=(Fo^2^+2Fc^2^)/3'
_refine_ls_weighting_scheme calc
_refine_ls_wR_factor_gt 0.1568
_refine_ls_wR_factor_ref 0.1588
_reflns_number_gt 1469
_reflns_number_total 1534
_reflns_threshold_expression >2sigma(I)
_cod_data_source_file ic300306v_si_001.cif
_cod_data_source_block lyg
_cod_database_code 4329477

loop_
_symmetry_equiv_pos_as_xyz
'x, y, z'
'-x, -y, z'
'-y+1/2, x+1/2, z+1/2'
'y+1/2, -x+1/2, z+1/2'
'x+1/2, -y+1/2, z+1/2'
'-x+1/2, y+1/2, z+1/2'
'-y, -x, z'
'y, x, z'

loop_
_atom_site_label
_atom_site_type_symbol
_atom_site_fract_x
_atom_site_fract_y
_atom_site_fract_z
_atom_site_U_iso_or_equiv
_atom_site_adp_type
_atom_site_occupancy
_atom_site_symmetry_multiplicity
_atom_site_calc_flag
_atom_site_refinement_flags
Ba1 Ba 0.98290(4) 0.72321(6) 0.22151(13) 0.0266(3) Uani 1 1 d .
Al2 Al 0.2979(2) 0.7021(2) 0.2133(8) 0.0111(6) Uani 1 2 d S
Na3 Na 0.0000 0.0000 -0.107(2) 0.049(3) Uani 1 4 d S
O1 O 0.1158(7) 0.7425(8) 0.5451(11) 0.0237(16) Uani 1 1 d .
O2 O 0.0627(6) 0.7980(6) 0.8691(11) 0.0175(14) Uani 1 1 d .
Cl1 Cl 0.0000 0.0000 0.2824(10) 0.0305(12) Uani 1 4 d S
Cl2 Cl 0.0000 0.5000 0.4488(16) 0.0589(19) Uani 1 2 d S
O5 O 0.3028(5) 0.6972(5) 0.4709(13) 0.0108(16) Uani 1 2 d S
O6 O 0.2002(6) 0.7998(6) 0.1242(13) 0.0145(18) Uani 1 2 d S
O7 O 0.2550(6) 0.7450(6) -0.2042(16) 0.0136(19) Uani 1 2 d S
B1 B 0.2335(11) 0.7665(11) 0.583(3) 0.017(3) Uani 1 2 d S
O8 O 0.4276(7) 0.7400(9) 0.1250(12) 0.0284(19) Uani 1 1 d .
B2 B 0.1854(8) 0.8146(8) -0.0800(19) 0.010(2) Uani 1 2 d S
B3 B 0.5326(9) 0.7330(10) 0.1811(13) 0.013(2) Uani 1 1 d .

loop_
_atom_site_aniso_label
_atom_site_aniso_U_11
_atom_site_aniso_U_22
_atom_site_aniso_U_33
_atom_site_aniso_U_23
_atom_site_aniso_U_13
_atom_site_aniso_U_12
Ba1 0.0147(3) 0.0503(4) 0.0148(3) 0.0012(4) -0.0012(4) -0.0032(2)
Al2 0.0118(8) 0.0118(8) 0.0097(15) 0.0001(14) -0.0001(14) -0.0006(10)
Na3 0.057(5) 0.057(5) 0.033(6) 0.000 0.000 0.026(7)
O1 0.016(3) 0.043(5) 0.012(3) -0.009(3) 0.002(3) 0.002(3)
O2 0.016(3) 0.022(3) 0.015(3) -0.003(3) -0.003(3) 0.000(3)
Cl1 0.0261(16) 0.0261(16) 0.039(3) 0.000 0.000 0.000(2)
Cl2 0.056(4) 0.027(3) 0.094(6) 0.000 0.000 0.001(4)
O5 0.011(2) 0.011(2) 0.010(4) -0.001(2) 0.001(2) 0.003(3)
O6 0.018(3) 0.018(3) 0.007(4) -0.001(2) 0.001(2) 0.008(3)
O7 0.015(3) 0.015(3) 0.011(4) 0.002(2) -0.002(2) 0.005(4)
B1 0.015(5) 0.015(5) 0.023(8) -0.002(5) 0.002(5) -0.009(6)
O8 0.020(4) 0.056(6) 0.010(4) 0.007(3) 0.002(3) -0.004(4)
B2 0.010(3) 0.010(3) 0.009(5) -0.003(3) 0.003(3) 0.000(4)
B3 0.009(4) 0.025(5) 0.005(6) 0.002(3) 0.002(3) 0.001(3)

loop_
_atom_type_symbol
_atom_type_description
_atom_type_scat_dispersion_real
_atom_type_scat_dispersion_imag
_atom_type_scat_source
B B 0.0013 0.0007 'International Tables Vol C Tables 4.2.6.8 and 6.1.1.4'
O O 0.0106 0.0060 'International Tables Vol C Tables 4.2.6.8 and 6.1.1.4'
Al Al 0.0645 0.0514 'International Tables Vol C Tables 4.2.6.8 and 6.1.1.4'
Ba Ba -0.3244 2.2819 'International Tables Vol C Tables 4.2.6.8 and 6.1.1.4'
Na Na 0.0362 0.0249 'International Tables Vol C Tables 4.2.6.8 and 6.1.1.4'
Cl Cl 0.1484 0.1585 'International Tables Vol C Tables 4.2.6.8 and 6.1.1.4'

loop_
_geom_angle_atom_site_label_1
_geom_angle_atom_site_label_2
_geom_angle_atom_site_label_3
_geom_angle
_geom_angle_site_symmetry_1
_geom_angle_site_symmetry_3
O1 Ba1 O2 118.3(2) 1_655 1_654
O1 Ba1 O7 114.4(3) 1_655 3_655
O2 Ba1 O7 117.1(3) 1_654 3_655
O1 Ba1 O6 67.9(3) 1_655 1_655
O2 Ba1 O6 50.8(2) 1_654 1_655
O7 Ba1 O6 153.1(2) 3_655 1_655
O1 Ba1 O8 49.4(2) 1_655 5_565
O2 Ba1 O8 150.8(3) 1_654 5_565
O7 Ba1 O8 65.1(3) 3_655 5_565
O6 Ba1 O8 112.7(2) 1_655 5_565
O1 Ba1 O5 151.4(2) 1_655 3_654
O2 Ba1 O5 68.9(2) 1_654 3_654
O7 Ba1 O5 48.5(3) 3_655 3_654
O6 Ba1 O5 116.1(3) 1_655 3_654
O8 Ba1 O5 109.7(2) 5_565 3_654
O1 Ba1 Cl2 68.5(2) 1_655 1_655
O2 Ba1 Cl2 134.2(2) 1_654 1_655
O7 Ba1 Cl2 95.31(19) 3_655 1_655
O6 Ba1 Cl2 109.54(19) 1_655 1_655
O8 Ba1 Cl2 70.8(3) 5_565 1_655
O5 Ba1 Cl2 128.59(19) 3_654 1_655
O1 Ba1 B1 142.7(4) 1_655 3_654
O2 Ba1 B1 93.4(4) 1_654 3_654
O7 Ba1 B1 28.3(4) 3_655 3_654
O6 Ba1 B1 142.4(4) 1_655 3_654
O8 Ba1 B1 93.4(4) 5_565 3_654
O5 Ba1 B1 26.4(4) 3_654 3_654
Cl2 Ba1 B1 104.2(3) 1_655 3_654
O1 Ba1 B3 25.3(2) 1_655 5_565
O2 Ba1 B3 137.0(3) 1_654 5_565
O7 Ba1 B3 89.1(3) 3_655 5_565
O6 Ba1 B3 90.1(3) 1_655 5_565
O8 Ba1 B3 24.1(3) 5_565 5_565
O5 Ba1 B3 130.6(2) 3_654 5_565
Cl2 Ba1 B3 69.3(3) 1_655 5_565
B1 Ba1 B3 117.4(4) 3_654 5_565
O1 Ba1 O1 145.5(3) 1_655 3_654
O2 Ba1 O1 95.7(2) 1_654 3_654
O7 Ba1 O1 45.9(3) 3_655 3_654
O6 Ba1 O1 144.3(2) 1_655 3_654
O8 Ba1 O1 102.9(2) 5_565 3_654
O5 Ba1 O1 44.9(2) 3_654 3_654
Cl2 Ba1 O1 83.97(17) 1_655 3_654
B1 Ba1 O1 26.6(3) 3_654 3_654
B3 Ba1 O1 125.5(2) 5_565 3_654
O1 Ba1 Cl2 119.4(2) 1_655 3_654
O2 Ba1 Cl2 75.5(2) 1_654 3_654
O7 Ba1 Cl2 106.0(2) 3_655 3_654
O6 Ba1 Cl2 94.35(17) 1_655 3_654
O8 Ba1 Cl2 133.3(3) 5_565 3_654
O5 Ba1 Cl2 89.10(18) 3_654 3_654
Cl2 Ba1 Cl2 64.45(3) 1_655 3_654
B1 Ba1 Cl2 85.6(3) 3_654 3_654
B3 Ba1 Cl2 132.2(3) 5_565 3_654
O1 Ba1 Cl2 60.94(15) 3_654 3_654
O1 Ba1 Cl1 77.3(2) 1_655 1_665
O2 Ba1 Cl1 76.2(2) 1_654 1_665
O7 Ba1 Cl1 84.41(18) 3_655 1_665
O6 Ba1 Cl1 69.66(17) 1_655 1_665
O8 Ba1 Cl1 75.1(2) 5_565 1_665
O5 Ba1 Cl1 78.04(17) 3_654 1_665
Cl2 Ba1 Cl1 142.3(2) 1_655 1_665
B1 Ba1 Cl1 93.2(3) 3_654 1_665
B3 Ba1 Cl1 73.0(2) 5_565 1_665
O1 Ba1 Cl1 119.52(16) 3_654 1_665
Cl2 Ba1 Cl1 151.6(2) 3_654 1_665
O8 Al2 O8 110.8(7) 7_665 .
O8 Al2 O5 109.0(4) 7_665 .
O8 Al2 O5 109.0(4) . .
O8 Al2 O6 107.7(4) 7_665 .
O8 Al2 O6 107.7(4) . .
O5 Al2 O6 112.7(5) . .
O8 Al2 Ba1 152.3(4) 7_665 7_675
O8 Al2 Ba1 78.6(4) . 7_675
O5 Al2 Ba1 91.2(3) . 7_675
O6 Al2 Ba1 45.40(12) . 7_675
O8 Al2 Ba1 78.6(4) 7_665 1_455
O8 Al2 Ba1 152.3(4) . 1_455
O5 Al2 Ba1 91.2(3) . 1_455
O6 Al2 Ba1 45.40(12) . 1_455
Ba1 Al2 Ba1 82.31(7) 7_675 1_455
O2 Na3 O2 124.1(4) 8_454 1_544
O2 Na3 O2 172.8(8) 8_454 7_654
O2 Na3 O2 55.4(4) 1_544 7_654
O2 Na3 O2 55.4(4) 8_454 2_564
O2 Na3 O2 172.8(8) 1_544 2_564
O2 Na3 O2 124.1(4) 7_654 2_564
O2 Na3 Cl1 93.6(4) 8_454 .
O2 Na3 Cl1 93.6(4) 1_544 .
O2 Na3 Cl1 93.6(4) 7_654 .
O2 Na3 Cl1 93.6(4) 2_564 .
O2 Na3 B2 28.60(18) 8_454 2_565
O2 Na3 B2 152.30(18) 1_544 2_565
O2 Na3 B2 152.30(18) 7_654 2_565
O2 Na3 B2 28.60(18) 2_564 2_565
Cl1 Na3 B2 86.6(4) . 2_565
O2 Na3 B2 152.30(18) 8_454 1_545
O2 Na3 B2 28.60(18) 1_544 1_545
O2 Na3 B2 28.60(18) 7_654 1_545
O2 Na3 B2 152.30(18) 2_564 1_545
Cl1 Na3 B2 86.6(4) . 1_545
B2 Na3 B2 173.2(7) 2_565 1_545
O2 Na3 Ba1 144.1(5) 8_454 7_665
O2 Na3 Ba1 80.7(2) 1_544 7_665
O2 Na3 Ba1 42.3(2) 7_654 7_665
O2 Na3 Ba1 103.4(3) 2_564 7_665
Cl1 Na3 Ba1 56.14(19) . 7_665
B2 Na3 Ba1 121.1(3) 2_565 7_665
B2 Na3 Ba1 54.43(19) 1_545 7_665
O2 Na3 Ba1 80.7(2) 8_454 2_665
O2 Na3 Ba1 144.1(5) 1_544 2_665
O2 Na3 Ba1 103.4(3) 7_654 2_665
O2 Na3 Ba1 42.3(2) 2_564 2_665
Cl1 Na3 Ba1 56.14(19) . 2_665
B2 Na3 Ba1 54.43(19) 2_565 2_665
B2 Na3 Ba1 121.1(3) 1_545 2_665
Ba1 Na3 Ba1 66.71(17) 7_665 2_665
O2 Na3 Ba1 103.4(3) 8_454 1_445
O2 Na3 Ba1 42.3(2) 1_544 1_445
O2 Na3 Ba1 80.7(2) 7_654 1_445
O2 Na3 Ba1 144.1(5) 2_564 1_445
Cl1 Na3 Ba1 56.14(19) . 1_445
B2 Na3 Ba1 121.1(3) 2_565 1_445
B2 Na3 Ba1 54.43(19) 1_545 1_445
Ba1 Na3 Ba1 77.0(2) 7_665 1_445
Ba1 Na3 Ba1 112.3(4) 2_665 1_445
O2 Na3 Ba1 42.3(2) 8_454 8_445
O2 Na3 Ba1 103.4(3) 1_544 8_445
O2 Na3 Ba1 144.1(5) 7_654 8_445
O2 Na3 Ba1 80.7(2) 2_564 8_445
Cl1 Na3 Ba1 56.14(19) . 8_445
B2 Na3 Ba1 54.43(19) 2_565 8_445
B2 Na3 Ba1 121.1(3) 1_545 8_445
Ba1 Na3 Ba1 112.3(4) 7_665 8_445
Ba1 Na3 Ba1 77.0(2) 2_665 8_445
Ba1 Na3 Ba1 66.71(17) 1_445 8_445
B3 O1 B1 122.2(10) 5_465 .
B3 O1 Ba1 97.7(6) 5_465 1_455
B1 O1 Ba1 136.4(9) . 1_455
B3 O1 Ba1 102.6(6) 5_465 4_465
B1 O1 Ba1 73.3(7) . 4_465
Ba1 O1 Ba1 117.5(3) 1_455 4_465
B3 O2 B2 119.9(8) 5_465 1_556
B3 O2 Na3 103.7(7) 5_465 1_566
B2 O2 Na3 98.4(6) 1_556 1_566
B3 O2 Ba1 129.2(7) 5_465 1_456
B2 O2 Ba1 100.6(6) 1_556 1_456
Na3 O2 Ba1 98.9(4) 1_566 1_456
Na3 Cl1 Ba1 82.92(12) . 8_445
Na3 Cl1 Ba1 82.92(12) . 1_445
Ba1 Cl1 Ba1 82.16(3) 8_445 1_445
Na3 Cl1 Ba1 82.92(12) . 2_665
Ba1 Cl1 Ba1 96.09(4) 8_445 2_665
Ba1 Cl1 Ba1 165.8(2) 1_445 2_665
Na3 Cl1 Ba1 82.92(12) . 7_665
Ba1 Cl1 Ba1 165.8(2) 8_445 7_665
Ba1 Cl1 Ba1 96.09(4) 1_445 7_665
Ba1 Cl1 Ba1 82.16(3) 2_665 7_665
Ba1 Cl2 Ba1 120.2(4) 2_665 1_455
Ba1 Cl2 Ba1 106.42(2) 2_665 4_465
Ba1 Cl2 Ba1 106.42(2) 1_455 4_465
Ba1 Cl2 Ba1 106.42(2) 2_665 3_545
Ba1 Cl2 Ba1 106.42(2) 1_455 3_545
Ba1 Cl2 Ba1 110.9(3) 4_465 3_545
B1 O5 Al2 120.4(10) . .
B1 O5 Ba1 85.8(6) . 5_465
Al2 O5 Ba1 126.7(2) . 5_465
B1 O5 Ba1 85.8(6) . 4_465
Al2 O5 Ba1 126.7(2) . 4_465
Ba1 O5 Ba1 98.4(3) 5_465 4_465
B2 O6 Al2 120.3(8) . .
B2 O6 Ba1 98.8(4) . 7_675
Al2 O6 Ba1 108.4(2) . 7_675
B2 O6 Ba1 98.8(4) . 1_455
Al2 O6 Ba1 108.4(2) . 1_455
Ba1 O6 Ba1 122.6(3) 7_675 1_455
B2 O7 B1 111.3(11) . 1_554
B2 O7 Ba1 125.9(3) . 4_464
B1 O7 Ba1 88.3(5) 1_554 4_464
B2 O7 Ba1 125.9(3) . 5_464
B1 O7 Ba1 88.3(5) 1_554 5_464
Ba1 O7 Ba1 103.5(4) 4_464 5_464
O5 B1 O1 111.0(9) . .
O5 B1 O1 111.0(9) . 7_665
O1 B1 O1 110.3(14) . 7_665
O5 B1 O7 108.8(13) . 1_556
O1 B1 O7 107.8(9) . 1_556
O1 B1 O7 107.8(9) 7_665 1_556
O5 B1 Ba1 67.7(6) . 5_465
O1 B1 Ba1 168.6(10) . 5_465
O1 B1 Ba1 80.1(5) 7_665 5_465
O7 B1 Ba1 63.4(5) 1_556 5_465
O5 B1 Ba1 67.7(6) . 4_465
O1 B1 Ba1 80.1(5) . 4_465
O1 B1 Ba1 168.6(10) 7_665 4_465
O7 B1 Ba1 63.4(5) 1_556 4_465
Ba1 B1 Ba1 89.2(5) 5_465 4_465
B3 O8 Al2 138.0(7) . .
B3 O8 Ba1 93.7(6) . 5_464
Al2 O8 Ba1 125.7(5) . 5_464
O6 B2 O7 115.2(11) . .
O6 B2 O2 109.2(7) . 1_554
O7 B2 O2 110.4(7) . 1_554
O6 B2 O2 109.2(7) . 7_664
O7 B2 O2 110.4(7) . 7_664
O2 B2 O2 101.6(10) 1_554 7_664
O6 B2 Na3 103.7(8) . 1_565
O7 B2 Na3 141.1(9) . 1_565
O2 B2 Na3 53.0(5) 1_554 1_565
O2 B2 Na3 53.0(5) 7_664 1_565
O6 B2 Ba1 56.7(3) . 7_675
O7 B2 Ba1 125.6(4) . 7_675
O2 B2 Ba1 123.2(7) 1_554 7_675
O2 B2 Ba1 53.0(4) 7_664 7_675
Na3 B2 Ba1 75.9(3) 1_565 7_675
O6 B2 Ba1 56.7(3) . 1_455
O7 B2 Ba1 125.6(4) . 1_455
O2 B2 Ba1 53.0(4) 1_554 1_455
O2 B2 Ba1 123.2(7) 7_664 1_455
Na3 B2 Ba1 75.9(3) 1_565 1_455
Ba1 B2 Ba1 95.8(3) 7_675 1_455
O8 B3 O2 122.3(9) . 5_564
O8 B3 O1 118.7(8) . 5_564
O2 B3 O1 118.9(9) 5_564 5_564
O8 B3 Ba1 62.2(5) . 5_464
O2 B3 Ba1 172.1(8) 5_564 5_464
O1 B3 Ba1 57.0(5) 5_564 5_464

loop_
_geom_bond_atom_site_label_1
_geom_bond_atom_site_label_2
_geom_bond_distance
_geom_bond_site_symmetry_2
Ba1 O1 2.736(8) 1_655
Ba1 O2 2.740(8) 1_654
Ba1 O7 2.818(7) 3_655
Ba1 O6 2.854(4) 1_655
Ba1 O8 2.865(8) 5_565
Ba1 O5 2.924(6) 3_654
Ba1 Cl2 3.111(6) 1_655
Ba1 B1 3.151(14) 3_654
Ba1 B3 3.233(9) 5_565
Ba1 O1 3.240(9) 3_654
Ba1 Cl2 3.276(6) 3_654
Ba1 Cl1 3.3667(12) 1_665
Al2 O8 1.735(9) 7_665
Al2 O8 1.735(9) .
Al2 O5 1.758(10) .
Al2 O6 1.772(10) .
Na3 O2 2.554(8) 8_454
Na3 O2 2.554(8) 1_544
Na3 O2 2.554(8) 7_654
Na3 O2 2.554(8) 2_564
Na3 Cl1 2.657(17) .
Na3 B2 3.164(14) 2_565
Na3 B2 3.164(14) 1_545
O1 B3 1.396(12) 5_465
O1 B1 1.471(13) .
O1 Ba1 2.736(8) 1_455
O1 Ba1 3.240(9) 4_465
O2 B3 1.383(11) 5_465
O2 B2 1.531(11) 1_556
O2 Na3 2.554(8) 1_566
O2 Ba1 2.740(8) 1_456
Cl1 Ba1 3.3667(12) 8_445
Cl1 Ba1 3.3667(12) 1_445
Cl1 Ba1 3.3667(12) 2_665
Cl1 Ba1 3.3667(12) 7_665
Cl2 Ba1 3.111(6) 2_665
Cl2 Ba1 3.111(6) 1_455
Cl2 Ba1 3.276(6) 4_465
Cl2 Ba1 3.276(6) 3_545
O5 B1 1.41(2) .
O5 Ba1 2.924(6) 5_465
O5 Ba1 2.924(6) 4_465
O6 B2 1.415(16) .
O6 Ba1 2.854(4) 7_675
O6 Ba1 2.854(4) 1_455
O7 B2 1.458(16) .
O7 B1 1.49(2) 1_554
O7 Ba1 2.818(7) 4_464
O7 Ba1 2.818(7) 5_464
B1 O1 1.471(13) 7_665
B1 O7 1.49(2) 1_556
B1 Ba1 3.151(14) 5_465
B1 Ba1 3.151(14) 4_465
O8 B3 1.325(14) .
O8 Ba1 2.865(8) 5_464
B2 O2 1.531(11) 1_554
B2 O2 1.531(11) 7_664
B2 Na3 3.164(14) 1_565
B2 Ba1 3.375(9) 7_675
B2 Ba1 3.375(9) 1_455
B3 O2 1.383(11) 5_564
B3 O1 1.396(12) 5_564
B3 Ba1 3.233(9) 5_464
